data_4309779
loop_
_publ_author_name
'Xian-Ming Zhang'
'Zheng-Ming Hao'
'Hai-Shun Wu'

_publ_contact_author
;
      'Zhang, Xian-Ming'
      School of Chemistry & Material Science
      Shanxi Normal University
      Linfen 041004
      Shanxi Province
      P. R. China
;
_publ_contact_author_email zhangxm@dns.sxtu.edu.cn
_publ_contact_author_fax 86-357-2051402
_publ_contact_author_phone 86-357-2051402
_publ_section_title
;
Cuprophilicity-Induced Cocrystallization of [Cu2(4,4'-bpy)(CN)2]n Sheets
and [Cu(SCN)]n Chains into a 3-D Pseudopolyrotaxane
;
_journal_name_full 'Inorganic Chemistry'
_journal_page_first 7301
_journal_page_last 7303
_journal_paper_doi 10.1021/ic051104j
_journal_volume 44
_journal_year 2005
_chemical_formula_sum 'C13 H8 Cu3 N5 S'
_chemical_formula_weight 456.92
_chemical_name_systematic
; 
 ? 
;
_space_group_IT_number 12
_symmetry_cell_setting monoclinic
_symmetry_space_group_name_Hall '-C 2y'
_symmetry_space_group_name_H-M 'C 1 2/m 1'
_atom_sites_solution_hydrogens geom
_atom_sites_solution_primary direct
_atom_sites_solution_secondary difmap
_audit_creation_method SHELXL-97
_cell_angle_alpha 90.00
_cell_angle_beta 117.768(12)
_cell_angle_gamma 90.00
_cell_formula_units_Z 2
_cell_length_a 12.598(9)
_cell_length_b 9.471(6)
_cell_length_c 7.095(6)
_cell_measurement_reflns_used 86
_cell_measurement_temperature 298(2)
_cell_measurement_theta_max 25
_cell_measurement_theta_min 2.5
_cell_volume 749.1(10)
_computing_cell_refinement 'SMART (Bruker, 2001)'
_computing_data_collection 'SMART (Bruker, 2001)'
_computing_data_reduction 'SAINT (Bruker, 2001)'
_computing_molecular_graphics 'ORTEP-II (Johnson, 1976)'
_computing_publication_material 'SHELXL-97 (Sheldrick, 1997)'
_computing_structure_refinement 'SHELXL-97 (Sheldrick, 1997)'
_computing_structure_solution 'SHELXS-97 (Sheldrick, 1990)'
_diffrn_ambient_temperature 298(2)
_diffrn_measured_fraction_theta_full 0.977
_diffrn_measured_fraction_theta_max 0.977
_diffrn_measurement_device_type 'Bruker Apex CCD Diffractometer'
_diffrn_measurement_method '\f and \w scan'
_diffrn_radiation_monochromator graphite
_diffrn_radiation_source 'fine-focus sealed tube'
_diffrn_radiation_type MoK\a
_diffrn_radiation_wavelength 0.71073
_diffrn_reflns_av_R_equivalents 0.0673
_diffrn_reflns_av_sigmaI/netI 0.0723
_diffrn_reflns_limit_h_max 15
_diffrn_reflns_limit_h_min -16
_diffrn_reflns_limit_k_max 12
_diffrn_reflns_limit_k_min -8
_diffrn_reflns_limit_l_max 8
_diffrn_reflns_limit_l_min -8
_diffrn_reflns_number 1936
_diffrn_reflns_theta_full 26.99
_diffrn_reflns_theta_max 26.99
_diffrn_reflns_theta_min 2.82
_diffrn_standards_decay_% 0
_diffrn_standards_interval_count 0
_diffrn_standards_number 0
_exptl_absorpt_coefficient_mu 4.359
_exptl_absorpt_correction_T_max 0.7799
_exptl_absorpt_correction_T_min 0.4338
_exptl_crystal_colour brown
_exptl_crystal_density_diffrn 2.026
_exptl_crystal_density_method 'not measured'
_exptl_crystal_description block
_exptl_crystal_F_000 448
_exptl_crystal_size_max 0.23
_exptl_crystal_size_mid 0.21
_exptl_crystal_size_min 0.06
_refine_diff_density_max 1.674
_refine_diff_density_min -0.955
_refine_diff_density_rms 0.284
_refine_ls_extinction_method none
_refine_ls_goodness_of_fit_ref 1.146
_refine_ls_hydrogen_treatment mixed
_refine_ls_matrix_type full
_refine_ls_number_parameters 68
_refine_ls_number_reflns 844
_refine_ls_number_restraints 0
_refine_ls_restrained_S_all 1.146
_refine_ls_R_factor_all 0.1010
_refine_ls_R_factor_gt 0.0737
_refine_ls_shift/su_max 0.000
_refine_ls_shift/su_mean 0.000
_refine_ls_structure_factor_coef Fsqd
_refine_ls_weighting_details 'calc w=1/[\s^2^(Fo^2^)+(0.1547P)^2^+2.6264P] where P=(Fo^2^+2Fc^2^)/3'
_refine_ls_weighting_scheme calc
_refine_ls_wR_factor_gt 0.2159
_refine_ls_wR_factor_ref 0.2576
_reflns_number_gt 625
_reflns_number_total 844
_reflns_threshold_expression >2sigma(I)
_cod_data_source_file ic051104jsi20050701_101838.cif
_cod_data_source_block b
_cod_original_cell_volume 749.0(9)
_cod_database_code 4309779

loop_
_symmetry_equiv_pos_as_xyz
'x, y, z'
'-x, y, -z'
'x+1/2, y+1/2, z'
'-x+1/2, y+1/2, -z'
'-x, -y, -z'
'x, -y, z'
'-x+1/2, -y+1/2, -z'
'x+1/2, -y+1/2, z'

loop_
_atom_site_label
_atom_site_type_symbol
_atom_site_fract_x
_atom_site_fract_y
_atom_site_fract_z
_atom_site_U_iso_or_equiv
_atom_site_adp_type
_atom_site_occupancy
_atom_site_symmetry_multiplicity
_atom_site_calc_flag
_atom_site_refinement_flags
_atom_site_disorder_assembly
_atom_site_disorder_group
Cu1 Cu 0.26628(14) 0.5000 0.1041(2) 0.0415(7) Uani 1 2 d S . .
Cu2 Cu 0.0703(4) 0.5000 -0.2697(6) 0.0605(11) Uani 0.50 2 d SP . .
S1 S 0.0000 0.5000 0.0000 0.0493(13) Uani 1 4 d S . .
N1 N 0.3463(10) 0.5000 0.4355(15) 0.042(3) Uani 1 2 d S . .
C1 C 0.3767(9) 0.3806(10) 0.5474(13) 0.046(2) Uani 1 1 d . . .
H1A H 0.3571 0.2958 0.4729 0.055 Uiso 1 1 calc R . .
C2 C 0.4355(9) 0.3749(10) 0.7669(14) 0.048(2) Uani 1 1 d . . .
H2A H 0.4532 0.2884 0.8369 0.058 Uiso 1 1 calc R . .
C3 C 0.4679(11) 0.5000 0.8817(16) 0.038(3) Uani 1 2 d S . .
N2 N 0.2510(8) 0.3084(9) 0.0162(14) 0.0443(19) Uani 0.50 1 d P . .
C4 C 0.2510(8) 0.3084(9) 0.0162(14) 0.0443(19) Uani 0.50 1 d P . .
N3 N 0.056(2) 0.5000 0.453(3) 0.053(6) Uani 0.50 2 d SP . .
C5 C 0.043(2) 0.5000 0.288(4) 0.047(6) Uani 0.50 2 d SP . .

loop_
_atom_site_aniso_label
_atom_site_aniso_U_11
_atom_site_aniso_U_22
_atom_site_aniso_U_33
_atom_site_aniso_U_23
_atom_site_aniso_U_13
_atom_site_aniso_U_12
Cu1 0.0549(10) 0.0264(9) 0.0307(9) 0.000 0.0095(7) 0.000
Cu2 0.081(3) 0.071(3) 0.0384(19) 0.000 0.0356(18) 0.000
S1 0.059(3) 0.036(2) 0.031(2) 0.000 0.0022(19) 0.000
N1 0.057(6) 0.038(6) 0.027(5) 0.000 0.017(5) 0.000
C1 0.070(6) 0.037(5) 0.026(4) -0.003(3) 0.018(4) -0.002(4)
C2 0.067(6) 0.035(5) 0.035(4) 0.005(4) 0.018(4) -0.003(4)
C3 0.058(7) 0.041(7) 0.016(5) 0.000 0.019(5) 0.000
N2 0.052(4) 0.038(4) 0.036(4) -0.005(4) 0.014(3) -0.005(4)
C4 0.052(4) 0.038(4) 0.036(4) -0.005(4) 0.014(3) -0.005(4)
N3 0.094(18) 0.052(14) 0.022(11) 0.000 0.034(11) 0.000
C5 0.047(14) 0.045(15) 0.039(15) 0.000 0.012(11) 0.000

loop_
_atom_type_symbol
_atom_type_description
_atom_type_scat_dispersion_real
_atom_type_scat_dispersion_imag
_atom_type_scat_source
C C 0.0033 0.0016 'International Tables Vol C Tables 4.2.6.8 and 6.1.1.4'
H H 0.0000 0.0000 'International Tables Vol C Tables 4.2.6.8 and 6.1.1.4'
N N 0.0061 0.0033 'International Tables Vol C Tables 4.2.6.8 and 6.1.1.4'
Cu Cu 0.3201 1.2651 'International Tables Vol C Tables 4.2.6.8 and 6.1.1.4'
S S 0.1246 0.1234 'International Tables Vol C Tables 4.2.6.8 and 6.1.1.4'

loop_
_geom_angle_atom_site_label_1
_geom_angle_atom_site_label_2
_geom_angle_atom_site_label_3
_geom_angle
_geom_angle_site_symmetry_1
_geom_angle_site_symmetry_3
_geom_angle_publ_flag
N2 Cu1 C4 145.7(6) . 6_565 ?
N2 Cu1 N2 145.7(6) . 6_565 ?
C4 Cu1 N2 0.00(15) 6_565 6_565 ?
N2 Cu1 N1 107.0(3) . . ?
C4 Cu1 N1 107.0(3) 6_565 . ?
N2 Cu1 N1 107.0(3) 6_565 . ?
N2 Cu1 Cu2 76.5(3) . . ?
C4 Cu1 Cu2 76.5(3) 6_565 . ?
N2 Cu1 Cu2 76.5(3) 6_565 . ?
N1 Cu1 Cu2 149.9(3) . . ?
C5 Cu2 N3 44.6(14) 5_565 5_565 ?
C5 Cu2 N3 108.3(14) 5_565 1_554 ?
N3 Cu2 N3 63.7(15) 5_565 1_554 ?
C5 Cu2 S1 48.4(12) 5_565 . ?
N3 Cu2 S1 93.0(8) 5_565 . ?
N3 Cu2 S1 156.7(9) 1_554 . ?
C5 Cu2 Cu1 122.5(12) 5_565 . ?
N3 Cu2 Cu1 167.1(8) 5_565 . ?
N3 Cu2 Cu1 129.2(9) 1_554 . ?
S1 Cu2 Cu1 74.11(12) . . ?
C5 Cu2 Cu2 80.3(12) 5_565 5_564 ?
N3 Cu2 Cu2 35.7(8) 5_565 5_564 ?
N3 Cu2 Cu2 28.0(8) 1_554 5_564 ?
S1 Cu2 Cu2 128.7(2) . 5_564 ?
Cu1 Cu2 Cu2 157.2(2) . 5_564 ?
C5 S1 C5 180.0 . 5_565 ?
C5 S1 Cu2 146.4(9) . . ?
C5 S1 Cu2 33.6(9) 5_565 . ?
C5 S1 Cu2 33.6(9) . 5_565 ?
C5 S1 Cu2 146.4(9) 5_565 5_565 ?
Cu2 S1 Cu2 180.00(16) . 5_565 ?
C1 N1 C1 116.2(10) 6_565 . ?
C1 N1 Cu1 121.8(5) 6_565 . ?
C1 N1 Cu1 121.8(5) . . ?
N1 C1 C2 124.1(9) . . ?
C1 C2 C3 119.1(8) . . ?
C2 C3 C2 117.3(10) . 6_565 ?
C2 C3 C3 121.3(5) . 5_667 ?
C2 C3 C3 121.3(5) 6_565 5_667 ?
C4 N2 N2 0.00(16) 7 7 ?
C4 N2 Cu1 173.4(12) 7 . ?
N2 N2 Cu1 173.4(12) 7 . ?
C5 N3 Cu2 60.6(18) . 5_565 ?
C5 N3 N3 129(3) . 5_566 ?
Cu2 N3 N3 68.1(16) 5_565 5_566 ?
C5 N3 Cu2 177(3) . 1_556 ?
Cu2 N3 Cu2 116.3(15) 5_565 1_556 ?
N3 N3 Cu2 48.2(9) 5_566 1_556 ?
N3 C5 Cu2 75(2) . 5_565 ?
N3 C5 S1 173(3) . . ?
Cu2 C5 S1 98.1(14) 5_565 . ?

loop_
_geom_bond_atom_site_label_1
_geom_bond_atom_site_label_2
_geom_bond_distance
_geom_bond_site_symmetry_2
_geom_bond_publ_flag
Cu1 N2 1.899(8) . ?
Cu1 C4 1.899(8) 6_565 ?
Cu1 N2 1.899(8) 6_565 ?
Cu1 N1 2.082(10) . ?
Cu1 Cu2 2.651(4) . ?
Cu2 C5 1.37(3) 5_565 ?
Cu2 N3 1.52(3) 5_565 ?
Cu2 N3 1.889(19) 1_554 ?
Cu2 S1 2.455(4) . ?
Cu2 Cu2 2.902(8) 5_564 ?
S1 C5 1.85(3) . ?
S1 C5 1.85(3) 5_565 ?
S1 Cu2 2.455(4) 5_565 ?
N1 C1 1.331(10) 6_565 ?
N1 C1 1.331(10) . ?
C1 C2 1.379(12) . ?
C2 C3 1.387(10) . ?
C3 C2 1.387(10) 6_565 ?
C3 C3 1.49(2) 5_667 ?
N2 C4 1.129(16) 7 ?
N2 N2 1.129(16) 7 ?
N3 C5 1.11(3) . ?
N3 Cu2 1.52(3) 5_565 ?
N3 N3 1.83(5) 5_566 ?
N3 Cu2 1.889(19) 1_556 ?
C5 Cu2 1.37(3) 5_565 ?
